data_4330721
loop_
_publ_author_name
'Fergus R. Knight'
'Rebecca A. M. Randall'
'Kasun S. Athukorala Arachchige'
'Lucy Wakefield'
'John M. Griffin'
'Sharon E. Ashbrook'
'Michael B\"uhl'
'Alexandra M. Z. Slawin'
'J. Derek Woollins'

_publ_contact_author_email frk@st-and.ac.uk
_publ_contact_author_name 'F R KNIGHT'
_publ_section_title
;
 Noncovalent Interactions in Peri-Substituted Chalconium Acenaphthene and
 Naphthalene Salts: A Combined Experimental, Crystallographic,
 Computational, and Solid-State NMR Study
;
_journal_name_full 'Inorganic Chemistry'
_journal_page_first 11087
_journal_page_last 11097
_journal_paper_doi 10.1021/ic301627y
_journal_volume 51
_journal_year 2012
_chemical_formula_moiety 'C26 H21 F3 O3 S Te2'
_chemical_formula_sum 'C26 H21 F3 O3 S Te2'
_chemical_formula_weight 725.71
_space_group_IT_number 2
_symmetry_cell_setting triclinic
_symmetry_Int_Tables_number 2
_symmetry_space_group_name_Hall '-P 1'
_symmetry_space_group_name_H-M 'P -1'
_atom_sites_solution_hydrogens geom
_atom_sites_solution_primary direct
_atom_sites_solution_secondary difmap
_cell_angle_alpha 96.49(3)
_cell_angle_beta 90.305(19)
_cell_angle_gamma 94.56(3)
_cell_formula_units_Z 2
_cell_length_a 8.046(7)
_cell_length_b 10.746(10)
_cell_length_c 14.582(12)
_cell_measurement_reflns_used 5219
_cell_measurement_temperature 125
_cell_measurement_theta_max 26.37
_cell_measurement_theta_min 1.41
_cell_volume 1248.6(19)
_computing_cell_refinement 'CrystalClear-SM Expert 2.0 r5'
_computing_data_collection 'CrystalClear-SM Expert 2.0 r5 (Rigaku, 2010)'
_computing_data_reduction 'CrystalClear-SM Expert 2.0 r5'
_computing_molecular_graphics 'CrystalStructure 4.0'
_computing_publication_material 'CrystalStructure 4.0 (Rigaku, 2010)'
_computing_structure_refinement 'SHELXL97 (Sheldrick, 2008)'
_computing_structure_solution 'SHELXS97 (Sheldrick, 2008)'
_diffrn_ambient_temperature 125
_diffrn_detector_area_resol_mean 28.944
_diffrn_measured_fraction_theta_full 0.966
_diffrn_measured_fraction_theta_max 0.966
_diffrn_measurement_device_type 'Rigaku Saturn724'
_diffrn_measurement_method \w
_diffrn_radiation_type 'Mo K\a'
_diffrn_radiation_wavelength 0.71075
_diffrn_reflns_av_R_equivalents 0.0678
_diffrn_reflns_limit_h_max 9
_diffrn_reflns_limit_h_min -10
_diffrn_reflns_limit_k_max 13
_diffrn_reflns_limit_k_min -12
_diffrn_reflns_limit_l_max 18
_diffrn_reflns_limit_l_min -18
_diffrn_reflns_number 10357
_diffrn_reflns_theta_full 26.39
_diffrn_reflns_theta_max 26.39
_diffrn_standards_number 0
_exptl_absorpt_coefficient_mu 2.470
_exptl_absorpt_correction_T_max 0.929
_exptl_absorpt_correction_T_min 0.336
_exptl_absorpt_correction_type multi-scan
_exptl_absorpt_process_details 'REQAB (Rigaku, 1998)'
_exptl_crystal_colour colorless
_exptl_crystal_density_diffrn 1.930
_exptl_crystal_description platelet
_exptl_crystal_F_000 696.00
_exptl_crystal_size_max 0.090
_exptl_crystal_size_mid 0.090
_exptl_crystal_size_min 0.030
_refine_diff_density_max 1.460
_refine_diff_density_min -2.100
_refine_ls_extinction_method none
_refine_ls_goodness_of_fit_ref 1.172
_refine_ls_hydrogen_treatment constr
_refine_ls_number_parameters 316
_refine_ls_number_reflns 4942
_refine_ls_number_restraints 0
_refine_ls_R_factor_gt 0.0688
_refine_ls_shift/su_max 0.006
_refine_ls_structure_factor_coef Fsqd
_refine_ls_weighting_details 'w = 1/[\s^2^(Fo^2^)+(0.1339P)^2^+1.3748P] where P=(Fo^2^+2Fc^2^)/3'
_refine_ls_weighting_scheme calc
_refine_ls_wR_factor_ref 0.2491
_reflns_number_gt 4249
_reflns_number_total 4942
_reflns_threshold_expression F^2^>2.0\s(F^2^)
_cod_data_source_file ic301627y_si_001_05.cif
_cod_data_source_block Ferg111-1
_cod_original_cell_volume 1248.5(19)
_cod_database_code 4330721

loop_
_symmetry_equiv_pos_site_id
_symmetry_equiv_pos_as_xyz
1 +X,+Y,+Z
2 -X,-Y,-Z

loop_
_atom_site_label
_atom_site_type_symbol
_atom_site_fract_x
_atom_site_fract_y
_atom_site_fract_z
_atom_site_U_iso_or_equiv
_atom_site_adp_type
_atom_site_occupancy
_atom_site_symmetry_multiplicity
_atom_site_calc_flag
_atom_site_refinement_flags
Te1 Te 0.22060(7) 0.90810(5) 0.34032(4) 0.0252(3) Uani 1.0 2 d .
Te2 Te 0.10390(8) 0.63028(6) 0.20551(5) 0.0348(3) Uani 1.0 2 d .
S1 S -0.1378(4) 1.1685(2) 0.37509(16) 0.0305(6) Uani 1.0 2 d .
F1 F -0.0435(10) 1.3694(7) 0.2952(5) 0.060(2) Uani 1.0 2 d .
F2 F -0.1462(11) 1.4086(6) 0.4319(6) 0.058(2) Uani 1.0 2 d .
F3 F 0.1013(10) 1.3457(6) 0.4175(6) 0.0562(19) Uani 1.0 2 d .
O1 O -0.2994(10) 1.1721(7) 0.3335(6) 0.0450(19) Uani 1.0 2 d .
O2 O -0.0234(10) 1.1011(7) 0.3177(5) 0.0355(16) Uani 1.0 2 d .
O3 O -0.1335(12) 1.1458(7) 0.4712(5) 0.049(2) Uani 1.0 2 d .
C1 C 0.2695(12) 0.9605(9) 0.2042(7) 0.0266(19) Uani 1.0 2 d .
C2 C 0.3517(14) 1.0733(9) 0.2000(7) 0.033(3) Uani 1.0 2 d .
C3 C 0.3784(14) 1.1286(10) 0.1156(7) 0.033(3) Uani 1.0 2 d .
C4 C 0.3109(14) 1.0672(9) 0.0386(7) 0.034(3) Uani 1.0 2 d .
C5 C 0.2269(12) 0.9469(9) 0.0408(7) 0.031(2) Uani 1.0 2 d .
C6 C 0.1620(13) 0.8970(10) -0.0474(6) 0.031(2) Uani 1.0 2 d .
C7 C 0.0768(14) 0.7832(10) -0.0576(7) 0.039(3) Uani 1.0 2 d .
C8 C 0.0613(14) 0.7156(9) 0.0192(7) 0.036(3) Uani 1.0 2 d .
C9 C 0.1264(12) 0.7589(9) 0.1065(7) 0.030(2) Uani 1.0 2 d .
C10 C 0.2036(12) 0.8828(8) 0.1210(6) 0.0254(19) Uani 1.0 2 d .
C11 C 0.3101(15) 1.0981(10) -0.0617(7) 0.037(3) Uani 1.0 2 d .
C12 C 0.2072(15) 0.9880(11) -0.1178(8) 0.044(3) Uani 1.0 2 d .
C13 C 0.4388(12) 0.8153(8) 0.3567(7) 0.028(2) Uani 1.0 2 d .
C14 C 0.4406(13) 0.7173(9) 0.4119(8) 0.035(3) Uani 1.0 2 d .
C15 C 0.5796(17) 0.6620(12) 0.4266(9) 0.051(3) Uani 1.0 2 d .
C16 C 0.7223(14) 0.6971(9) 0.3846(8) 0.036(3) Uani 1.0 2 d .
C17 C 0.7280(14) 0.7950(11) 0.3260(8) 0.042(3) Uani 1.0 2 d .
C18 C 0.5804(13) 0.8507(9) 0.3104(7) 0.033(3) Uani 1.0 2 d .
C19 C 0.3251(13) 1.0794(9) 0.4188(6) 0.031(3) Uani 1.0 2 d .
C20 C 0.3403(14) 0.5564(9) 0.1841(8) 0.037(3) Uani 1.0 2 d .
C21 C 0.3841(16) 0.4691(11) 0.2410(9) 0.047(3) Uani 1.0 2 d .
C22 C 0.5369(19) 0.4218(11) 0.2330(11) 0.057(4) Uani 1.0 2 d .
C23 C 0.6466(16) 0.4594(11) 0.1619(10) 0.054(4) Uani 1.0 2 d .
C24 C 0.6034(15) 0.5458(12) 0.1099(10) 0.053(3) Uani 1.0 2 d .
C25 C 0.4464(16) 0.5947(11) 0.1171(10) 0.050(3) Uani 1.0 2 d .
C26 C -0.0532(15) 1.3317(10) 0.3810(8) 0.042(3) Uani 1.0 2 d .
H2 H 0.3944 1.1189 0.2559 0.0400 Uiso 1.0 2 calc R
H3 H 0.4424 1.2068 0.1150 0.0394 Uiso 1.0 2 calc R
H7 H 0.0282 0.7494 -0.1156 0.0466 Uiso 1.0 2 calc R
H8 H 0.0025 0.6348 0.0110 0.0431 Uiso 1.0 2 calc R
H11A H 0.4253 1.1063 -0.0851 0.0448 Uiso 1.0 2 calc R
H11B H 0.2586 1.1779 -0.0660 0.0448 Uiso 1.0 2 calc R
H12A H 0.1058 1.0168 -0.1447 0.0528 Uiso 1.0 2 calc R
H12B H 0.2740 0.9483 -0.1682 0.0528 Uiso 1.0 2 calc R
H14 H 0.3402 0.6893 0.4399 0.0417 Uiso 1.0 2 calc R
H15 H 0.5782 0.5979 0.4665 0.0612 Uiso 1.0 2 calc R
H16 H 0.8201 0.6560 0.3943 0.0435 Uiso 1.0 2 calc R
H17 H 0.8294 0.8218 0.2984 0.0504 Uiso 1.0 2 calc R
H18 H 0.5780 0.9120 0.2684 0.0398 Uiso 1.0 2 calc R
H19A H 0.4262 1.1107 0.3888 0.0370 Uiso 1.0 2 calc R
H19B H 0.3530 1.0624 0.4815 0.0370 Uiso 1.0 2 calc R
H19C H 0.2434 1.1426 0.4218 0.0370 Uiso 1.0 2 calc R
H21 H 0.3079 0.4420 0.2856 0.0564 Uiso 1.0 2 calc R
H22 H 0.5700 0.3651 0.2738 0.0687 Uiso 1.0 2 calc R
H23 H 0.7495 0.4226 0.1521 0.0647 Uiso 1.0 2 calc R
H24 H 0.6807 0.5754 0.0667 0.0631 Uiso 1.0 2 calc R
H25 H 0.4143 0.6525 0.0768 0.0600 Uiso 1.0 2 calc R

loop_
_atom_site_aniso_label
_atom_site_aniso_U_11
_atom_site_aniso_U_22
_atom_site_aniso_U_33
_atom_site_aniso_U_12
_atom_site_aniso_U_13
_atom_site_aniso_U_23
Te1 0.0228(4) 0.0300(4) 0.0228(4) 0.0023(3) 0.0029(3) 0.0026(3)
Te2 0.0306(5) 0.0299(5) 0.0433(5) 0.0013(3) 0.0055(4) 0.0024(3)
S1 0.0314(14) 0.0297(12) 0.0311(12) 0.0040(10) 0.0070(10) 0.0049(9)
F1 0.068(6) 0.058(4) 0.056(5) -0.006(4) -0.001(4) 0.029(4)
F2 0.073(6) 0.034(4) 0.067(5) 0.008(4) 0.016(4) 0.005(4)
F3 0.051(5) 0.042(4) 0.072(5) -0.004(4) -0.015(4) 0.001(4)
O1 0.024(4) 0.042(4) 0.069(6) 0.003(4) -0.001(4) 0.005(4)
O2 0.033(5) 0.040(4) 0.034(4) 0.006(3) 0.001(3) 0.001(3)
O3 0.063(6) 0.052(5) 0.036(4) 0.001(4) 0.011(4) 0.023(4)
C1 0.026(5) 0.027(5) 0.027(5) 0.005(4) 0.006(4) -0.000(4)
C2 0.040(7) 0.041(6) 0.021(5) 0.002(5) -0.001(4) 0.009(4)
C3 0.039(7) 0.038(5) 0.022(5) 0.004(5) 0.005(5) 0.010(4)
C4 0.041(7) 0.038(6) 0.027(5) 0.012(5) 0.002(5) 0.011(4)
C5 0.022(5) 0.042(6) 0.026(5) 0.014(4) 0.006(4) -0.013(4)
C6 0.028(6) 0.048(6) 0.018(5) 0.007(5) 0.001(4) 0.006(4)
C7 0.042(7) 0.044(6) 0.029(5) 0.012(5) 0.004(5) -0.008(5)
C8 0.035(6) 0.032(5) 0.039(6) 0.007(5) 0.010(5) -0.006(4)
C9 0.016(5) 0.034(5) 0.038(5) 0.002(4) 0.003(4) -0.001(4)
C10 0.023(5) 0.035(5) 0.021(4) 0.014(4) 0.007(4) 0.003(4)
C11 0.043(7) 0.043(6) 0.029(5) 0.019(5) 0.004(5) 0.008(4)
C12 0.030(6) 0.068(8) 0.036(6) 0.013(6) 0.005(5) 0.007(5)
C13 0.022(5) 0.026(5) 0.034(5) 0.006(4) -0.003(4) -0.001(4)
C14 0.025(6) 0.030(5) 0.049(6) -0.004(4) -0.006(5) 0.011(5)
C15 0.052(8) 0.048(7) 0.052(7) 0.018(6) 0.001(6) -0.008(6)
C16 0.032(6) 0.036(6) 0.043(6) 0.009(5) -0.004(5) 0.006(5)
C17 0.026(6) 0.063(7) 0.036(6) 0.009(5) 0.001(5) -0.004(5)
C18 0.027(6) 0.038(5) 0.036(6) 0.001(5) 0.003(5) 0.013(5)
C19 0.036(6) 0.033(5) 0.021(5) 0.002(5) 0.004(4) -0.009(4)
C20 0.027(6) 0.034(5) 0.047(6) 0.006(5) -0.003(5) -0.004(5)
C21 0.039(8) 0.043(7) 0.058(8) 0.004(6) 0.010(6) 0.004(6)
C22 0.065(10) 0.028(6) 0.078(10) 0.010(6) -0.015(8) 0.001(6)
C23 0.036(7) 0.042(7) 0.078(9) 0.007(6) 0.002(7) -0.020(6)
C24 0.026(7) 0.060(8) 0.068(9) -0.005(6) 0.013(6) -0.003(7)
C25 0.035(7) 0.049(7) 0.066(8) 0.009(6) -0.001(6) 0.003(6)
C26 0.038(7) 0.039(6) 0.046(7) 0.001(5) -0.000(6) 0.004(5)

loop_
_atom_type_symbol
_atom_type_description
_atom_type_scat_dispersion_real
_atom_type_scat_dispersion_imag
_atom_type_scat_source
C C 0.0033 0.0016
;
International Tables for Crystallography
(1992, Vol. C, Tables 4.2.6.8 and 6.1.1.4)
;
H H 0.0000 0.0000
;
International Tables for Crystallography
(1992, Vol. C, Table 6.1.1.4)
;
F F 0.0171 0.0103
;
International Tables for Crystallography
(1992, Vol. C, Tables 4.2.6.8 and 6.1.1.4)
;
O O 0.0106 0.0060
;
International Tables for Crystallography
(1992, Vol. C, Tables 4.2.6.8 and 6.1.1.4)
;
S S 0.1246 0.1234
;
International Tables for Crystallography
(1992, Vol. C, Tables 4.2.6.8 and 6.1.1.4)
;
Te Te -0.5308 1.6751
;
International Tables for Crystallography
(1992, Vol. C, Tables 4.2.6.8 and 6.1.1.4)
;

loop_
_geom_angle_atom_site_label_1
_geom_angle_atom_site_label_2
_geom_angle_atom_site_label_3
_geom_angle
_geom_angle_publ_flag
C1 Te1 C13 97.8(4) yes
C1 Te1 C19 98.1(4) yes
C13 Te1 C19 92.6(4) yes
C9 Te2 C20 97.2(4) yes
O1 S1 O2 114.2(5) yes
O1 S1 O3 116.9(6) yes
O1 S1 C26 102.6(5) yes
O2 S1 O3 114.4(5) yes
O2 S1 C26 103.9(5) yes
O3 S1 C26 102.1(5) yes
Te1 C1 C2 116.3(7) yes
Te1 C1 C10 121.9(7) yes
C2 C1 C10 121.6(9) yes
C1 C2 C3 123.5(9) yes
C2 C3 C4 117.9(10) yes
C3 C4 C5 119.6(10) yes
C3 C4 C11 132.2(10) yes
C5 C4 C11 108.1(8) yes
C4 C5 C6 111.4(9) yes
C4 C5 C10 125.7(9) yes
C6 C5 C10 122.9(9) yes
C5 C6 C7 119.3(9) yes
C5 C6 C12 110.1(9) yes
C7 C6 C12 130.6(9) yes
C6 C7 C8 118.5(9) yes
C7 C8 C9 124.4(9) yes
Te2 C9 C8 116.0(7) yes
Te2 C9 C10 125.8(7) yes
C8 C9 C10 118.1(9) yes
C1 C10 C5 111.5(8) yes
C1 C10 C9 132.2(9) yes
C5 C10 C9 116.3(8) yes
C4 C11 C12 106.2(9) yes
C6 C12 C11 104.0(9) yes
Te1 C13 C14 121.2(8) yes
Te1 C13 C18 119.1(8) yes
C14 C13 C18 119.7(10) yes
C13 C14 C15 121.8(11) yes
C14 C15 C16 120.0(12) yes
C15 C16 C17 120.9(11) yes
C16 C17 C18 118.2(10) yes
C13 C18 C17 119.1(10) yes
Te2 C20 C21 117.3(9) yes
Te2 C20 C25 121.4(9) yes
C21 C20 C25 121.2(11) yes
C20 C21 C22 120.1(12) yes
C21 C22 C23 118.9(13) yes
C22 C23 C24 119.7(12) yes
C23 C24 C25 121.8(13) yes
C20 C25 C24 118.1(12) yes
S1 C26 F1 110.6(7) yes
S1 C26 F2 112.0(8) yes
S1 C26 F3 110.8(8) yes
F1 C26 F2 108.0(10) yes
F1 C26 F3 107.4(10) yes
F2 C26 F3 108.0(9) yes
C1 C2 H2 118.245 no
C3 C2 H2 118.237 no
C2 C3 H3 121.069 no
C4 C3 H3 121.060 no
C6 C7 H7 120.745 no
C8 C7 H7 120.744 no
C7 C8 H8 117.821 no
C9 C8 H8 117.814 no
C4 C11 H11A 110.490 no
C4 C11 H11B 110.483 no
C12 C11 H11A 110.489 no
C12 C11 H11B 110.491 no
H11A C11 H11B 108.676 no
C6 C12 H12A 110.945 no
C6 C12 H12B 110.953 no
C11 C12 H12A 110.946 no
C11 C12 H12B 110.948 no
H12A C12 H12B 108.966 no
C13 C14 H14 119.083 no
C15 C14 H14 119.084 no
C14 C15 H15 119.996 no
C16 C15 H15 119.993 no
C15 C16 H16 119.547 no
C17 C16 H16 119.544 no
C16 C17 H17 120.872 no
C18 C17 H17 120.880 no
C13 C18 H18 120.457 no
C17 C18 H18 120.452 no
Te1 C19 H19A 109.475 no
Te1 C19 H19B 109.471 no
Te1 C19 H19C 109.474 no
H19A C19 H19B 109.471 no
H19A C19 H19C 109.467 no
H19B C19 H19C 109.470 no
C20 C21 H21 119.960 no
C22 C21 H21 119.961 no
C21 C22 H22 120.547 no
C23 C22 H22 120.543 no
C22 C23 H23 120.161 no
C24 C23 H23 120.151 no
C23 C24 H24 119.103 no
C25 C24 H24 119.118 no
C20 C25 H25 120.954 no
C24 C25 H25 120.958 no

loop_
_geom_bond_atom_site_label_1
_geom_bond_atom_site_label_2
_geom_bond_distance
_geom_bond_publ_flag
Te1 C1 2.153(10) yes
Te1 C13 2.112(10) yes
Te1 C19 2.161(9) yes
Te2 C9 2.108(11) yes
Te2 C20 2.130(11) yes
S1 O1 1.437(9) yes
S1 O2 1.432(8) yes
S1 O3 1.450(8) yes
S1 C26 1.823(11) yes
F1 C26 1.359(14) yes
F2 C26 1.327(14) yes
F3 C26 1.339(14) yes
C1 C2 1.342(14) yes
C1 C10 1.464(12) yes
C2 C3 1.436(14) yes
C3 C4 1.327(13) yes
C4 C5 1.414(14) yes
C4 C11 1.535(14) yes
C5 C6 1.417(13) yes
C5 C10 1.428(14) yes
C6 C7 1.346(14) yes
C6 C12 1.522(16) yes
C7 C8 1.404(15) yes
C8 C9 1.389(14) yes
C9 C10 1.417(13) yes
C11 C12 1.540(15) yes
C13 C14 1.397(14) yes
C13 C18 1.377(14) yes
C14 C15 1.334(18) yes
C15 C16 1.351(18) yes
C16 C17 1.427(16) yes
C17 C18 1.401(16) yes
C20 C21 1.384(18) yes
C20 C25 1.378(17) yes
C21 C22 1.37(2) yes
C22 C23 1.44(2) yes
C23 C24 1.329(19) yes
C24 C25 1.406(18) yes
C2 H2 0.950 no
C3 H3 0.950 no
C7 H7 0.950 no
C8 H8 0.950 no
C11 H11A 0.990 no
C11 H11B 0.990 no
C12 H12A 0.990 no
C12 H12B 0.990 no
C14 H14 0.950 no
C15 H15 0.950 no
C16 H16 0.950 no
C17 H17 0.950 no
C18 H18 0.950 no
C19 H19A 0.980 no
C19 H19B 0.980 no
C19 H19C 0.980 no
C21 H21 0.950 no
C22 H22 0.950 no
C23 H23 0.950 no
C24 H24 0.950 no
C25 H25 0.950 no

loop_
_geom_contact_atom_site_label_1
_geom_contact_atom_site_label_2
_geom_contact_distance
_geom_contact_publ_flag
_geom_contact_site_symmetry_2
Te1 Te2 3.445(3) no .
F1 O1 2.938(11) no .
F1 O2 2.955(11) no .
F2 O1 2.950(10) no .
F2 O3 2.954(11) no .
F3 O2 2.955(10) no .
F3 O3 2.924(11) no .
C1 C4 2.799(14) no .
C1 C18 3.300(15) no .
C2 C5 2.699(13) no .
C2 C19 3.192(13) no .
C3 C6 3.579(13) no .
C3 C10 2.902(14) no .
C4 C7 3.595(14) no .
C5 C8 2.710(14) no .
C6 C9 2.831(15) no .
C7 C10 2.853(13) no .
C9 C25 3.247(16) no .
C13 C16 2.747(15) no .
C13 C20 3.570(13) no .
C14 C17 2.752(16) no .
C14 C21 3.439(15) no .
C15 C18 2.785(17) no .
C15 C21 3.502(17) no .
C15 C22 3.598(18) no .
C18 C19 3.566(14) no .
C20 C23 2.758(17) no .
C21 C24 2.759(19) no .
C22 C25 2.78(2) no .
Te1 O2 3.010(8) no .
Te1 O3 2.949(8) no 2_576
Te2 F1 3.360(8) no 1_545
F1 Te2 3.360(8) no 1_565
F1 C22 3.594(18) no 1_465
F1 C23 3.418(16) no 1_465
F2 F2 3.416(11) no 2_586
F2 F3 3.232(10) no 2_586
F2 C14 3.587(14) no 2_576
F2 C16 3.493(13) no 1_465
F3 F2 3.232(10) no 2_586
F3 C15 3.433(16) no 2_676
F3 C16 3.304(14) no 2_676
F3 C19 3.502(13) no .
O1 C2 3.435(13) no 1_455
O1 C12 3.521(14) no 2_575
O1 C18 3.490(13) no 1_455
O1 C19 3.393(13) no 1_455
O1 C22 3.538(16) no 1_465
O2 Te1 3.010(8) no .
O2 C1 3.258(12) no .
O2 C2 3.496(13) no .
O2 C12 3.270(13) no 2_575
O2 C19 3.198(13) no .
O3 Te1 2.949(8) no 2_576
O3 C13 3.535(13) no 2_576
O3 C14 3.352(14) no 2_576
O3 C19 3.333(13) no 2_576
C1 O2 3.258(12) no .
C2 O1 3.435(13) no 1_655
C2 O2 3.496(13) no .
C3 C22 3.549(15) no 1_565
C12 O1 3.521(14) no 2_575
C12 O2 3.270(13) no 2_575
C13 O3 3.535(13) no 2_576
C14 F2 3.587(14) no 2_576
C14 O3 3.352(14) no 2_576
C14 C19 3.535(13) no 2_676
C15 F3 3.433(16) no 2_676
C15 C19 3.409(15) no 2_676
C16 F2 3.493(13) no 1_645
C16 F3 3.304(14) no 2_676
C16 C19 3.568(14) no 2_676
C18 O1 3.490(13) no 1_655
C19 F3 3.502(13) no .
C19 O1 3.393(13) no 1_655
C19 O2 3.198(13) no .
C19 O3 3.333(13) no 2_576
C19 C14 3.535(13) no 2_676
C19 C15 3.409(15) no 2_676
C19 C16 3.568(14) no 2_676
C22 F1 3.594(18) no 1_645
C22 O1 3.538(16) no 1_645
C22 C3 3.549(15) no 1_545
C23 F1 3.418(16) no 1_645
C24 C25 3.485(19) no 2_665
C25 C24 3.485(19) no 2_665
Te1 H2 2.9584 no .
Te1 H14 3.1111 no .
Te1 H18 3.0646 no .
Te2 H8 2.9535 no .
Te2 H21 3.0320 no .
Te2 H25 3.1420 no .
C1 H3 3.2932 no .
C1 H18 2.7569 no .
C1 H19A 3.1783 no .
C1 H19C 3.5510 no .
C2 H18 2.8611 no .
C2 H19A 2.7918 no .
C2 H19C 3.3703 no .
C3 H11A 2.9383 no .
C3 H11B 2.9320 no .
C4 H2 3.2124 no .
C4 H12A 3.1058 no .
C4 H12B 3.1416 no .
C5 H3 3.2401 no .
C5 H7 3.2541 no .
C5 H11A 3.0264 no .
C5 H11B 3.0712 no .
C5 H12A 3.0635 no .
C5 H12B 3.0750 no .
C6 H8 3.2082 no .
C6 H11A 3.0627 no .
C6 H11B 3.0990 no .
C7 H12A 2.9331 no .
C7 H12B 2.9143 no .
C8 H25 3.1046 no .
C9 H7 3.3170 no .
C9 H25 2.6793 no .
C10 H2 3.2992 no .
C10 H8 3.2576 no .
C10 H25 3.1193 no .
C11 H3 2.8681 no .
C12 H7 2.8434 no .
C13 H15 3.2434 no .
C13 H17 3.2573 no .
C13 H19A 3.1658 no .
C13 H19B 3.1696 no .
C14 H16 3.1797 no .
C14 H18 3.2600 no .
C14 H21 3.3955 no .
C15 H17 3.2711 no .
C15 H21 3.5527 no .
C16 H14 3.1793 no .
C16 H18 3.2927 no .
C17 H15 3.2767 no .
C18 H2 3.5173 no .
C18 H14 3.2489 no .
C18 H16 3.2842 no .
C18 H19A 3.2402 no .
C19 H2 2.5187 no .
C19 H18 3.4530 no .
C20 H22 3.2458 no .
C20 H24 3.2430 no .
C21 H14 3.5670 no .
C21 H23 3.2711 no .
C21 H25 3.2665 no .
C22 H24 3.2516 no .
C23 H21 3.2806 no .
C23 H25 3.2421 no .
C24 H22 3.2450 no .
C25 H21 3.2594 no .
C25 H23 3.2474 no .
H2 H3 2.3767 no .
H2 H18 2.7875 no .
H2 H19A 1.9668 no .
H2 H19B 3.4257 no .
H2 H19C 2.7084 no .
H3 H11A 2.9926 no .
H3 H11B 2.9915 no .
H7 H8 2.3330 no .
H7 H12A 2.9707 no .
H7 H12B 2.9642 no .
H8 H25 3.4293 no .
H11A H12A 2.7714 no .
H11A H12B 2.2408 no .
H11B H12A 2.2412 no .
H11B H12B 2.7464 no .
H14 H15 2.2711 no .
H14 H21 3.2738 no .
H15 H16 2.2947 no .
H15 H21 3.5849 no .
H15 H22 3.5411 no .
H16 H17 2.3827 no .
H17 H18 2.3705 no .
H18 H19A 2.9537 no .
H21 H22 2.3255 no .
H22 H23 2.3979 no .
H23 H24 2.2696 no .
H24 H25 2.3582 no .
Te1 H17 3.2451 no 1_455
Te2 H16 3.5862 no 1_455
Te2 H17 3.3270 no 1_455
Te2 H23 3.5060 no 1_455
S1 H12B 3.2813 no 2_575
S1 H14 3.4317 no 2_576
S1 H19A 3.5243 no 1_455
S1 H19C 3.1789 no .
F1 H7 2.7889 no 2_575
F1 H16 3.5104 no 1_465
F1 H21 2.8813 no 1_565
F1 H22 3.1193 no 1_465
F1 H23 2.8000 no 1_465
F2 H14 2.6927 no 2_576
F2 H15 3.1310 no 1_465
F2 H16 2.8077 no 1_465
F2 H22 3.2058 no 1_465
F3 H15 3.0587 no 2_676
F3 H16 2.8162 no 2_676
F3 H19C 2.5498 no .
F3 H21 2.7826 no 1_565
O1 H2 2.6973 no 1_455
O1 H12B 2.6197 no 2_575
O1 H14 3.4972 no 2_576
O1 H18 2.9386 no 1_455
O1 H19A 2.4229 no 1_455
O1 H22 2.6285 no 1_465
O2 H2 3.4814 no .
O2 H7 3.5139 no 2_575
O2 H12A 2.7441 no 2_575
O2 H12B 2.9359 no 2_575
O2 H17 3.1200 no 1_455
O2 H19C 2.6024 no .
O3 H14 2.7501 no 2_576
O3 H16 3.5907 no 2_676
O3 H19B 2.8865 no 2_576
O3 H19C 3.1222 no .
C1 H11A 3.0996 no 2_675
C1 H12A 3.1722 no 2_575
C2 H11A 3.0989 no 2_675
C2 H12B 3.0726 no 2_675
C2 H22 3.5242 no 1_565
C3 H11A 3.0746 no 2_675
C3 H12B 3.0949 no 2_675
C3 H22 3.4879 no 1_565
C4 H11A 3.0563 no 2_675
C5 H11A 2.9822 no 2_675
C5 H12A 3.1127 no 2_575
C6 H3 3.5629 no 2_675
C7 H11B 3.2809 no 2_575
C7 H23 2.9260 no 2_665
C8 H11B 2.9512 no 2_575
C8 H12A 3.5883 no 2_575
C8 H23 3.2123 no 2_665
C8 H24 3.4133 no 1_455
C9 H11B 3.2878 no 2_575
C9 H12A 3.1674 no 2_575
C10 H11A 3.0294 no 2_675
C10 H12A 2.7987 no 2_575
C11 H18 3.1430 no 2_675
C11 H24 3.5126 no 2_675
C11 H25 3.3681 no 2_675
C12 H17 3.5353 no 2_675
C12 H18 3.0397 no 2_675
C13 H19B 3.0012 no 2_676
C14 H19A 3.3824 no 2_676
C14 H19B 3.0485 no 2_676
C15 H15 3.5047 no 2_666
C15 H19A 3.4272 no 2_676
C15 H19B 3.1152 no 2_676
C15 H19C 3.1251 no 2_676
C16 H19B 3.1590 no 2_676
C16 H19C 3.1348 no 2_676
C17 H19B 3.1396 no 2_676
C18 H11A 3.3695 no 2_675
C18 H12B 3.3127 no 2_675
C18 H19B 3.1035 no 2_676
C19 H19B 3.4970 no 2_676
C21 H3 3.2542 no 1_545
C22 H2 3.4168 no 1_545
C22 H3 2.7727 no 1_545
C23 H3 3.0650 no 1_545
C23 H7 3.5977 no 2_665
C23 H25 3.5692 no 2_665
C24 H11B 3.2199 no 2_675
C24 H24 3.5010 no 2_665
C24 H25 3.2566 no 2_665
C25 H11A 3.3800 no 2_675
C25 H11B 3.4159 no 2_675
C25 H24 3.1828 no 2_665
C26 H14 3.5097 no 2_576
C26 H19C 3.3470 no .
C26 H21 3.4132 no 1_565
C26 H22 3.4662 no 1_465
H2 O1 2.6973 no 1_655
H2 O2 3.4814 no .
H2 C22 3.4168 no 1_565
H2 H12B 3.0668 no 2_675
H2 H21 3.5734 no 1_565
H2 H22 2.8821 no 1_565
H3 C6 3.5629 no 2_675
H3 C21 3.2542 no 1_565
H3 C22 2.7727 no 1_565
H3 C23 3.0650 no 1_565
H3 H11A 3.5890 no 2_675
H3 H12B 3.0760 no 2_675
H3 H21 3.5764 no 1_565
H3 H22 2.8492 no 1_565
H3 H23 3.2506 no 1_565
H3 H25 3.4860 no 2_675
H7 F1 2.7889 no 2_575
H7 O2 3.5139 no 2_575
H7 C23 3.5977 no 2_665
H7 H11B 3.5811 no 2_575
H7 H23 2.6853 no 2_665
H8 H8 2.8757 no 2_565
H8 H11B 3.0703 no 2_575
H8 H23 3.1516 no 2_665
H8 H24 2.7648 no 1_455
H11A C1 3.0996 no 2_675
H11A C2 3.0989 no 2_675
H11A C3 3.0746 no 2_675
H11A C4 3.0563 no 2_675
H11A C5 2.9822 no 2_675
H11A C10 3.0294 no 2_675
H11A C18 3.3695 no 2_675
H11A C25 3.3800 no 2_675
H11A H3 3.5890 no 2_675
H11A H18 2.6576 no 2_675
H11A H24 3.5718 no 2_675
H11A H25 2.7921 no 2_675
H11B C7 3.2809 no 2_575
H11B C8 2.9512 no 2_575
H11B C9 3.2878 no 2_575
H11B C24 3.2199 no 2_675
H11B C25 3.4159 no 2_675
H11B H7 3.5811 no 2_575
H11B H8 3.0703 no 2_575
H11B H17 3.4578 no 2_675
H11B H18 3.3122 no 2_675
H11B H24 2.6581 no 2_675
H11B H25 3.0951 no 2_675
H12A O2 2.7441 no 2_575
H12A C1 3.1722 no 2_575
H12A C5 3.1127 no 2_575
H12A C8 3.5883 no 2_575
H12A C9 3.1674 no 2_575
H12A C10 2.7987 no 2_575
H12A H17 3.0074 no 2_675
H12A H18 3.2187 no 2_675
H12B S1 3.2813 no 2_575
H12B O1 2.6197 no 2_575
H12B O2 2.9359 no 2_575
H12B C2 3.0726 no 2_675
H12B C3 3.0949 no 2_675
H12B C18 3.3127 no 2_675
H12B H2 3.0668 no 2_675
H12B H3 3.0760 no 2_675
H12B H17 3.4306 no 2_675
H12B H18 2.4570 no 2_675
H14 S1 3.4317 no 2_576
H14 F2 2.6927 no 2_576
H14 O1 3.4972 no 2_576
H14 O3 2.7501 no 2_576
H14 C26 3.5097 no 2_576
H14 H19A 3.5338 no 2_676
H14 H19B 3.5728 no 2_676
H15 F2 3.1310 no 1_645
H15 F3 3.0587 no 2_676
H15 C15 3.5047 no 2_666
H15 H15 2.6498 no 2_666
H15 H19A 3.5748 no 2_676
H15 H19C 3.2862 no 2_676
H16 Te2 3.5862 no 1_655
H16 F1 3.5104 no 1_645
H16 F2 2.8077 no 1_645
H16 F3 2.8162 no 2_676
H16 O3 3.5907 no 2_676
H16 H19C 3.3187 no 2_676
H17 Te1 3.2451 no 1_655
H17 Te2 3.3270 no 1_655
H17 O2 3.1200 no 1_655
H17 C12 3.5353 no 2_675
H17 H11B 3.4578 no 2_675
H17 H12A 3.0074 no 2_675
H17 H12B 3.4306 no 2_675
H18 O1 2.9386 no 1_655
H18 C11 3.1430 no 2_675
H18 C12 3.0397 no 2_675
H18 H11A 2.6576 no 2_675
H18 H11B 3.3122 no 2_675
H18 H12A 3.2187 no 2_675
H18 H12B 2.4570 no 2_675
H19A S1 3.5243 no 1_655
H19A O1 2.4229 no 1_655
H19A C14 3.3824 no 2_676
H19A C15 3.4272 no 2_676
H19A H14 3.5338 no 2_676
H19A H15 3.5748 no 2_676
H19A H19B 3.3880 no 2_676
H19A H22 3.4899 no 1_565
H19B O3 2.8865 no 2_576
H19B C13 3.0012 no 2_676
H19B C14 3.0485 no 2_676
H19B C15 3.1152 no 2_676
H19B C16 3.1590 no 2_676
H19B C17 3.1396 no 2_676
H19B C18 3.1035 no 2_676
H19B C19 3.4970 no 2_676
H19B H14 3.5728 no 2_676
H19B H19A 3.3880 no 2_676
H19B H19B 2.8877 no 2_676
H19C S1 3.1789 no .
H19C F3 2.5498 no .
H19C O2 2.6024 no .
H19C O3 3.1222 no .
H19C C15 3.1251 no 2_676
H19C C16 3.1348 no 2_676
H19C C26 3.3470 no .
H19C H15 3.2862 no 2_676
H19C H16 3.3187 no 2_676
H21 F1 2.8813 no 1_545
H21 F3 2.7826 no 1_545
H21 C26 3.4132 no 1_545
H21 H2 3.5734 no 1_545
H21 H3 3.5764 no 1_545
H22 F1 3.1193 no 1_645
H22 F2 3.2058 no 1_645
H22 O1 2.6285 no 1_645
H22 C2 3.5242 no 1_545
H22 C3 3.4879 no 1_545
H22 C26 3.4662 no 1_645
H22 H2 2.8821 no 1_545
H22 H3 2.8492 no 1_545
H22 H19A 3.4899 no 1_545
H23 Te2 3.5060 no 1_655
H23 F1 2.8000 no 1_645
H23 C7 2.9260 no 2_665
H23 C8 3.2123 no 2_665
H23 H3 3.2506 no 1_545
H23 H7 2.6853 no 2_665
H23 H8 3.1516 no 2_665
H23 H25 3.5637 no 2_665
H24 C8 3.4133 no 1_655
H24 C11 3.5126 no 2_675
H24 C24 3.5010 no 2_665
H24 C25 3.1828 no 2_665
H24 H8 2.7648 no 1_655
H24 H11A 3.5718 no 2_675
H24 H11B 2.6581 no 2_675
H24 H25 3.0797 no 2_665
H25 C11 3.3681 no 2_675
H25 C23 3.5692 no 2_665
H25 C24 3.2566 no 2_665
H25 H3 3.4860 no 2_675
H25 H11A 2.7921 no 2_675
H25 H11B 3.0951 no 2_675
H25 H23 3.5637 no 2_665
H25 H24 3.0797 no 2_665

loop_
_geom_torsion_atom_site_label_1
_geom_torsion_atom_site_label_2
_geom_torsion_atom_site_label_3
_geom_torsion_atom_site_label_4
_geom_torsion
_geom_torsion_publ_flag
C1 Te1 C13 C14 -151.1(6) no
C1 Te1 C13 C18 27.5(6) no
C13 Te1 C1 C2 -91.1(7) no
C13 Te1 C1 C10 94.3(7) no
C19 Te1 C1 C2 2.7(7) no
C19 Te1 C1 C10 -171.9(7) no
C19 Te1 C13 C14 110.4(6) no
C19 Te1 C13 C18 -71.0(6) no
C9 Te2 C20 C21 176.6(6) no
C9 Te2 C20 C25 -2.8(7) no
C20 Te2 C9 C8 93.2(7) no
C20 Te2 C9 C10 -85.7(8) no
O1 S1 C26 F1 -60.1(8) no
O1 S1 C26 F2 60.4(9) no
O1 S1 C26 F3 -179.0(7) no
O2 S1 C26 F1 59.1(8) no
O2 S1 C26 F2 179.5(7) no
O2 S1 C26 F3 -59.8(8) no
O3 S1 C26 F1 178.4(7) no
O3 S1 C26 F2 -61.2(9) no
O3 S1 C26 F3 59.5(8) no
Te1 C1 C2 C3 -173.0(7) no
Te1 C1 C10 C5 169.6(5) no
Te1 C1 C10 C9 -11.7(14) no
C2 C1 C10 C5 -4.7(13) no
C2 C1 C10 C9 174.0(9) no
C10 C1 C2 C3 1.7(16) no
C1 C2 C3 C4 3.4(16) no
C2 C3 C4 C5 -4.6(16) no
C2 C3 C4 C11 178.6(10) no
C3 C4 C5 C6 179.4(9) no
C3 C4 C5 C10 1.2(16) no
C3 C4 C11 C12 -179.3(12) no
C5 C4 C11 C12 3.6(11) no
C11 C4 C5 C6 -3.2(12) no
C11 C4 C5 C10 178.7(9) no
C4 C5 C6 C7 -179.5(9) no
C4 C5 C6 C12 1.4(12) no
C4 C5 C10 C1 3.5(14) no
C4 C5 C10 C9 -175.5(9) no
C6 C5 C10 C1 -174.5(9) no
C6 C5 C10 C9 6.6(14) no
C10 C5 C6 C7 -1.2(15) no
C10 C5 C6 C12 179.6(8) no
C5 C6 C7 C8 -2.6(15) no
C5 C6 C12 C11 0.9(11) no
C7 C6 C12 C11 -178.1(11) no
C12 C6 C7 C8 176.3(10) no
C6 C7 C8 C9 1.0(17) no
C7 C8 C9 Te2 -174.4(9) no
C7 C8 C9 C10 4.6(16) no
Te2 C9 C10 C1 -7.7(15) no
Te2 C9 C10 C5 171.0(6) no
C8 C9 C10 C1 173.4(9) no
C8 C9 C10 C5 -7.9(13) no
C4 C11 C12 C6 -2.7(11) no
Te1 C13 C14 C15 -176.6(6) no
Te1 C13 C18 C17 175.8(5) no
C14 C13 C18 C17 -5.6(13) no
C18 C13 C14 C15 4.8(14) no
C13 C14 C15 C16 -2.6(16) no
C14 C15 C16 C17 1.4(16) no
C15 C16 C17 C18 -2.3(15) no
C16 C17 C18 C13 4.4(14) no
Te2 C20 C21 C22 -177.5(7) no
Te2 C20 C25 C24 177.2(6) no
C21 C20 C25 C24 -2.1(16) no
C25 C20 C21 C22 1.9(16) no
C20 C21 C22 C23 -3.2(17) no
C21 C22 C23 C24 5.0(17) no
C22 C23 C24 C25 -5.4(18) no
C23 C24 C25 C20 4.0(17) no

loop_
_cod_related_entry_id
_cod_related_entry_database
_cod_related_entry_code
1 ChemSpider 30661251
